data_8106049
loop_
_publ_author_name
'Guo, Chun-Mei'
'Song, Xiu-Ying'
'Xiong, Wan-Ming'
'Kang, Nian-Qian'
'Nie, Xu-Liang'

_publ_section_title
;
 Crystal structure of pyrimidine-2,5-dicarboxylic acid 1.5 hydrate,
 C12H14N4O11
;
_journal_issue 1
_journal_name_full 'Zeitschrift f\"ur Kristallographie - New Crystal Structures'
_journal_page_first 75
_journal_page_last 76
_journal_paper_doi 10.1515/ncrs-2017-0159
_journal_volume 233
_journal_year 2018
_chemical_formula_moiety '2(C6 H4 N2 O4), 3(H2 O)'
_chemical_formula_sum 'C12 H14 N4 O11'
_chemical_formula_weight 390.27
_space_group_crystal_system orthorhombic
_space_group_IT_number 20
_space_group_name_Hall 'C 2c 2'
_space_group_name_H-M_alt 'C 2 2 21'
_atom_sites_solution_hydrogens mixed
_cell_angle_alpha 90
_cell_angle_beta 90
_cell_angle_gamma 90
_cell_formula_units_Z 4
_cell_length_a 4.7425(3)
_cell_length_b 12.5852(9)
_cell_length_c 26.5080(18)
_cell_measurement_reflns_used 4924
_cell_measurement_temperature 296(2)
_cell_measurement_theta_max 29.39
_cell_measurement_theta_min 3.07
_cell_volume 1582.14(19)
_computing_structure_refinement 'SHELXL-2014/7 (Sheldrick, 2014)'
_diffrn_ambient_temperature 296(2)
_diffrn_measured_fraction_theta_full 0.999
_diffrn_measured_fraction_theta_max 0.999
_diffrn_measurement_device_type 'Bruker APEX-II CCD'
_diffrn_measurement_method '\f and \w scans'
_diffrn_radiation_monochromator graphite
_diffrn_radiation_source 'sealed tube'
_diffrn_radiation_type MoK\a
_diffrn_radiation_wavelength 0.71073
_diffrn_reflns_av_R_equivalents 0.0172
_diffrn_reflns_av_unetI/netI 0.0171
_diffrn_reflns_Laue_measured_fraction_full 0.999
_diffrn_reflns_Laue_measured_fraction_max 0.999
_diffrn_reflns_limit_h_max 5
_diffrn_reflns_limit_h_min -5
_diffrn_reflns_limit_k_max 15
_diffrn_reflns_limit_k_min -15
_diffrn_reflns_limit_l_max 32
_diffrn_reflns_limit_l_min -32
_diffrn_reflns_number 6051
_diffrn_reflns_point_group_measured_fraction_full 0.999
_diffrn_reflns_point_group_measured_fraction_max 0.999
_diffrn_reflns_theta_full 25.242
_diffrn_reflns_theta_max 25.496
_diffrn_reflns_theta_min 3.074
_exptl_absorpt_coefficient_mu 0.147
_exptl_crystal_colour colorless
_exptl_crystal_density_diffrn 1.638
_exptl_crystal_description block
_exptl_crystal_F_000 808
_exptl_crystal_size_max 0.240
_exptl_crystal_size_mid 0.180
_exptl_crystal_size_min 0.160
_refine_diff_density_max 0.246
_refine_diff_density_min -0.309
_refine_diff_density_rms 0.052
_refine_ls_abs_structure_details
;
 Flack x determined using 573 quotients [(I+)-(I-)]/[(I+)+(I-)]
 (Parsons, Flack and Wagner, Acta Cryst. B69 (2013) 249-259).
;
_refine_ls_abs_structure_Flack 0.0(3)
_refine_ls_extinction_coef .
_refine_ls_extinction_method none
_refine_ls_goodness_of_fit_ref 1.154
_refine_ls_hydrogen_treatment mixed
_refine_ls_matrix_type full
_refine_ls_number_parameters 138
_refine_ls_number_reflns 1470
_refine_ls_number_restraints 3
_refine_ls_restrained_S_all 1.154
_refine_ls_R_factor_all 0.0382
_refine_ls_R_factor_gt 0.0377
_refine_ls_shift/su_max 0.000
_refine_ls_shift/su_mean 0.000
_refine_ls_structure_factor_coef Fsqd
_refine_ls_weighting_details 'w=1/[\s^2^(Fo^2^)+(0.0592P)^2^+1.3429P] where P=(Fo^2^+2Fc^2^)/3'
_refine_ls_weighting_scheme calc
_refine_ls_wR_factor_gt 0.1057
_refine_ls_wR_factor_ref 0.1064
_reflns_Friedel_coverage 0.680
_reflns_Friedel_fraction_full 1.000
_reflns_Friedel_fraction_max 1.000
_reflns_number_gt 1449
_reflns_number_total 1470
_reflns_threshold_expression 'I > 2\s(I)'
_cod_data_source_file suppl_ncrs-2017-0159_suppl.cif
_cod_data_source_block 2860_0m
_cod_database_code 8106049
_shelx_space_group_comment
;
The symmetry employed for this shelxl refinement is uniquely defined
by the following loop, which should always be used as a source of
symmetry information in preference to the above space-group names.
They are only intended as comments.
;
_shelx_estimated_absorpt_t_min 0.969
_shelx_estimated_absorpt_t_max 0.980

loop_
_space_group_symop_operation_xyz
'x, y, z'
'-x, -y, z+1/2'
'-x, y, -z+1/2'
'x, -y, -z'
'x+1/2, y+1/2, z'
'-x+1/2, -y+1/2, z+1/2'
'-x+1/2, y+1/2, -z+1/2'
'x+1/2, -y+1/2, -z'

loop_
_atom_site_label
_atom_site_type_symbol
_atom_site_fract_x
_atom_site_fract_y
_atom_site_fract_z
_atom_site_U_iso_or_equiv
_atom_site_adp_type
_atom_site_occupancy
_atom_site_site_symmetry_order
_atom_site_calc_flag
_atom_site_refinement_flags_posn
_atom_site_refinement_flags_adp
_atom_site_refinement_flags_occupancy
_atom_site_disorder_assembly
_atom_site_disorder_group
N3 N 0.2750(5) 0.14249(19) 0.42215(9) 0.0260(6) Uani 1 1 d . . . . .
C1 C 0.0056(7) 0.0451(2) 0.35757(11) 0.0234(6) Uani 1 1 d . . . . .
C5 C 0.6245(6) 0.2681(2) 0.39684(11) 0.0224(6) Uani 1 1 d . . . . .
C6 C 0.8519(7) 0.3464(2) 0.41033(10) 0.0229(6) Uani 1 1 d . . . . .
C2 C 0.2305(6) 0.1259(2) 0.37276(11) 0.0221(6) Uani 1 1 d . . . . .
N4 N 0.3621(6) 0.1743(2) 0.33476(9) 0.0277(6) Uani 1 1 d . . . . .
C4 C 0.4753(7) 0.2138(2) 0.43349(11) 0.0256(6) Uani 1 1 d . . . . .
H4 H 0.5154 0.2273 0.4672 0.031 Uiso 1 1 calc R U . . .
C3 C 0.5577(6) 0.2457(2) 0.34708(11) 0.0269(7) Uani 1 1 d . . . . .
H3 H 0.6522 0.2816 0.3215 0.032 Uiso 1 1 calc R U . . .
O3 O 0.9818(5) 0.38427(16) 0.37132(8) 0.0295(5) Uani 1 1 d . . . . .
O1 O -0.1375(5) 0.00835(18) 0.39400(8) 0.0306(5) Uani 1 1 d . . . . .
H1 H -0.2668 -0.0282 0.3830 0.046 Uiso 1 1 calc R U . . .
O2 O -0.0203(5) 0.02302(19) 0.31286(8) 0.0372(6) Uani 1 1 d . . . . .
O4 O 0.9023(5) 0.3684(2) 0.45408(8) 0.0343(6) Uani 1 1 d . . . . .
H4A H 1.0730 0.3752 0.4578 0.051 Uiso 1 1 calc R U . . .
O5 O 0.0000 0.4749(4) 0.2500 0.0594(11) Uani 1 2 d DS T P . .
O6 O 0.0000 0.2479(3) 0.2500 0.0472(9) Uani 1 2 d DS T P . .
O7 O 0.0945(12) 1.0000 0.0000 0.0633(12) Uani 1 2 d DS T P . .
H2W H 0.080(14) 0.210(4) 0.271(2) 0.11(2) Uiso 1 1 d D . . . .
H3W H 0.045(19) 1.023(7) 0.0279(16) 0.14(3) Uiso 1 1 d D . . . .
H1W H 0.093(11) 0.491(4) 0.2757(14) 0.083(19) Uiso 1 1 d D . . . .

loop_
_atom_site_aniso_label
_atom_site_aniso_U_11
_atom_site_aniso_U_22
_atom_site_aniso_U_33
_atom_site_aniso_U_23
_atom_site_aniso_U_13
_atom_site_aniso_U_12
N3 0.0253(13) 0.0275(12) 0.0252(12) 0.0017(10) 0.0017(10) -0.0062(11)
C1 0.0182(13) 0.0218(12) 0.0301(15) 0.0030(11) -0.0014(12) -0.0025(12)
C5 0.0203(13) 0.0202(13) 0.0267(14) 0.0006(10) -0.0003(11) -0.0014(11)
C6 0.0208(13) 0.0211(13) 0.0268(13) 0.0006(11) -0.0028(11) -0.0013(12)
C2 0.0195(14) 0.0217(13) 0.0251(14) 0.0003(10) -0.0008(10) -0.0014(12)
N4 0.0278(13) 0.0318(13) 0.0235(11) 0.0016(10) -0.0002(11) -0.0082(12)
C4 0.0271(15) 0.0277(14) 0.0219(13) 0.0000(11) -0.0010(12) -0.0059(12)
C3 0.0270(15) 0.0286(14) 0.0252(14) 0.0034(11) 0.0011(12) -0.0105(12)
O3 0.0267(11) 0.0350(11) 0.0268(10) -0.0001(8) 0.0009(9) -0.0130(10)
O1 0.0290(11) 0.0342(11) 0.0284(11) -0.0014(8) 0.0004(9) -0.0151(11)
O2 0.0353(12) 0.0500(14) 0.0263(11) -0.0031(10) -0.0029(10) -0.0175(12)
O4 0.0352(12) 0.0372(11) 0.0304(11) -0.0025(9) -0.0067(10) -0.0112(11)
O5 0.048(2) 0.072(3) 0.059(3) 0.000 -0.011(2) 0.000
O6 0.065(2) 0.047(2) 0.0299(17) 0.000 -0.0077(19) 0.000
O7 0.075(3) 0.073(3) 0.042(2) -0.006(2) 0.000 0.000

loop_
_atom_type_symbol
_atom_type_description
_atom_type_scat_dispersion_real
_atom_type_scat_dispersion_imag
_atom_type_scat_source
C C 0.0033 0.0016 'International Tables Vol C Tables 4.2.6.8 and 6.1.1.4'
H H 0.0000 0.0000 'International Tables Vol C Tables 4.2.6.8 and 6.1.1.4'
N N 0.0061 0.0033 'International Tables Vol C Tables 4.2.6.8 and 6.1.1.4'
O O 0.0106 0.0060 'International Tables Vol C Tables 4.2.6.8 and 6.1.1.4'

loop_
_geom_angle_atom_site_label_1
_geom_angle_atom_site_label_2
_geom_angle_atom_site_label_3
_geom_angle
_geom_angle_site_symmetry_1
_geom_angle_site_symmetry_3
C4 N3 C2 115.7(2) . .
O2 C1 O1 126.9(3) . .
O2 C1 C2 118.5(3) . .
O1 C1 C2 114.6(2) . .
C4 C5 C3 116.8(3) . .
C4 C5 C6 121.6(3) . .
C3 C5 C6 121.6(3) . .
O4 C6 O3 125.7(3) . .
O4 C6 C5 121.1(3) . .
O3 C6 C5 113.1(2) . .
N4 C2 N3 126.3(3) . .
N4 C2 C1 115.6(2) . .
N3 C2 C1 118.1(2) . .
C3 N4 C2 116.7(3) . .
N3 C4 C5 122.4(3) . .
N4 C3 C5 122.0(3) . .

loop_
_geom_bond_atom_site_label_1
_geom_bond_atom_site_label_2
_geom_bond_distance
_geom_bond_site_symmetry_2
N3 C4 1.341(4) .
N3 C2 1.342(4) .
C1 O2 1.224(4) .
C1 O1 1.268(4) .
C1 C2 1.527(4) .
C5 C4 1.383(4) .
C5 C3 1.386(4) .
C5 C6 1.503(4) .
C6 O4 1.216(4) .
C6 O3 1.295(4) .
C2 N4 1.333(4) .
N4 C3 1.332(4) .

loop_
_geom_hbond_atom_site_label_D
_geom_hbond_atom_site_label_H
_geom_hbond_atom_site_label_A
_geom_hbond_distance_DH
_geom_hbond_distance_HA
_geom_hbond_distance_DA
_geom_hbond_angle_DHA
_geom_hbond_site_symmetry_A
C4 H4 O4 0.93 2.47 3.174(4) 132.9 8_456
C3 H3 O6 0.93 2.55 3.320(3) 140.7 1_655
O1 H1 O3 0.82 1.65 2.461(3) 168.4 5_345
O4 H4A O7 0.82 2.49 3.150(5) 138.2 6_665
O6 H2W N4 0.821(14) 2.21(3) 2.976(3) 156(6) .
O6 H2W O2 0.821(14) 2.65(5) 3.286(4) 136(6) .
O7 H3W N3 0.828(14) 2.51(5) 3.247(4) 148(8) 3_565
O7 H3W O1 0.828(14) 2.12(6) 2.819(2) 141(8) 3_565
O5 H1W O2 0.836(14) 2.12(3) 2.884(2) 152(6) 5
C4 H4 O4 0.93 2.47 3.174(4) 132.9 8_456
C3 H3 O6 0.93 2.55 3.320(3) 140.7 1_655
O1 H1 O3 0.82 1.65 2.461(3) 168.4 5_345
